data_4065431
loop_
_publ_author_name
'Carlisle, Spring'
'Matta, Angel'
'Valles, Homer'
'Bracken, Jason B.'
'Miranda, Mayra'
'Yoo, Jinah'
'Hahn, Christine'

_publ_section_title
;
 Water Addition to Alkynes Promoted by a Dicationic Platinum(II) Complex
;
_journal_issue 23
_journal_name_full Organometallics
_journal_page_first 6446
_journal_paper_doi 10.1021/om2007908
_journal_volume 30
_journal_year 2011
_chemical_formula_moiety '(C34H32P2NPt 1+), (BF4 1-), 0.5(CH2Cl2)'
_chemical_formula_sum 'C34.5 H33 B Cl F4 N O P2 Pt'
_chemical_formula_weight 856.91
_space_group_IT_number 14
_symmetry_cell_setting monoclinic
_symmetry_space_group_name_Hall '-P 2yn'
_symmetry_space_group_name_H-M 'P 1 21/n 1'
_atom_sites_solution_hydrogens geom
_atom_sites_solution_primary direct
_atom_sites_solution_secondary difmap
_audit_creation_method SHELXL-97
_cell_angle_alpha 90.00
_cell_angle_beta 114.944(2)
_cell_angle_gamma 90.00
_cell_formula_units_Z 4
_cell_length_a 18.173(3)
_cell_length_b 9.9599(18)
_cell_length_c 21.092(4)
_cell_measurement_reflns_used 9976
_cell_measurement_temperature 110(2)
_cell_measurement_theta_max 27.77
_cell_measurement_theta_min 2.3
_cell_volume 3461.6(11)
_computing_cell_refinement 'SAINT+ ver. 6.2 (Bruker, 2001)'
_computing_data_collection 'SMART (Bruker, 1998)'
_computing_data_reduction 'SAINT+ ver. 6.2 (Bruker, 2001)'
_computing_molecular_graphics 'SHELXTL (Sheldrick, 2008)'
_computing_publication_material 'SHELXTL (Sheldrick, 2008)'
_computing_structure_refinement 'SHELXTL (Sheldrick, 2008)'
_computing_structure_solution 'SHELXTL (Sheldrick, 2008)'
_diffrn_ambient_temperature 110(2)
_diffrn_measured_fraction_theta_full 0.994
_diffrn_measured_fraction_theta_max 0.994
_diffrn_measurement_device_type 'Bruker SMART 1000 CCD area detector'
_diffrn_measurement_method 'phi and omega scans'
_diffrn_radiation_monochromator graphite
_diffrn_radiation_source 'fine-focus sealed tube'
_diffrn_radiation_type MoK\a
_diffrn_radiation_wavelength 0.71073
_diffrn_reflns_av_R_equivalents 0.0836
_diffrn_reflns_av_sigmaI/netI 0.0683
_diffrn_reflns_limit_h_max 22
_diffrn_reflns_limit_h_min -22
_diffrn_reflns_limit_k_max 12
_diffrn_reflns_limit_k_min -12
_diffrn_reflns_limit_l_max 26
_diffrn_reflns_limit_l_min -26
_diffrn_reflns_number 33416
_diffrn_reflns_theta_full 26.00
_diffrn_reflns_theta_max 26.00
_diffrn_reflns_theta_min 1.94
_exptl_absorpt_coefficient_mu 4.273
_exptl_absorpt_correction_T_max 0.8147
_exptl_absorpt_correction_T_min 0.6746
_exptl_absorpt_correction_type multi-scan
_exptl_absorpt_process_details 'SADABS (Sheldrick, 2008)'
_exptl_crystal_colour colorless
_exptl_crystal_density_diffrn 1.644
_exptl_crystal_density_method 'not measured'
_exptl_crystal_description prism
_exptl_crystal_F_000 1684
_exptl_crystal_size_max 0.10
_exptl_crystal_size_mid 0.10
_exptl_crystal_size_min 0.05
_refine_diff_density_max 1.357
_refine_diff_density_min -1.464
_refine_diff_density_rms 0.177
_refine_ls_extinction_method none
_refine_ls_goodness_of_fit_ref 1.026
_refine_ls_hydrogen_treatment constr
_refine_ls_matrix_type full
_refine_ls_number_parameters 403
_refine_ls_number_reflns 6760
_refine_ls_number_restraints 12
_refine_ls_restrained_S_all 1.026
_refine_ls_R_factor_all 0.0961
_refine_ls_R_factor_gt 0.0551
_refine_ls_shift/su_max 0.001
_refine_ls_shift/su_mean 0.000
_refine_ls_structure_factor_coef Fsqd
_refine_ls_weighting_details 'calc w=1/[\s^2^(Fo^2^)+(0.0300P)^2^+50.0000P] where P=(Fo^2^+2Fc^2^)/3'
_refine_ls_weighting_scheme calc
_refine_ls_wR_factor_gt 0.1151
_refine_ls_wR_factor_ref 0.1336
_reflns_number_gt 4576
_reflns_number_total 6760
_reflns_threshold_expression I>2\s(I)
_cod_data_source_file om2007908_si_002.cif
_cod_data_source_block complex2b
_cod_original_sg_symbol_H-M 'P 21/n'
_cod_original_formula_sum 'C34.50 H33 B Cl F4 N O P2 Pt'
_cod_database_code 4065431

loop_
_symmetry_equiv_pos_as_xyz
'x, y, z'
'-x+1/2, y+1/2, -z+1/2'
'-x, -y, -z'
'x-1/2, -y-1/2, z-1/2'

loop_
_atom_site_label
_atom_site_type_symbol
_atom_site_fract_x
_atom_site_fract_y
_atom_site_fract_z
_atom_site_U_iso_or_equiv
_atom_site_adp_type
_atom_site_occupancy
_atom_site_symmetry_multiplicity
_atom_site_calc_flag
_atom_site_refinement_flags
_atom_site_disorder_assembly
_atom_site_disorder_group
Pt1 Pt 0.33070(2) 0.30345(4) 0.563592(19) 0.03214(12) Uani 1 1 d . A .
P1 P 0.31987(15) 0.1679(3) 0.47300(12) 0.0316(6) Uani 1 1 d . . .
P2 P 0.37686(16) 0.4518(3) 0.65466(13) 0.0332(6) Uani 1 1 d . . .
F1 F -0.0154(4) 0.6663(6) 0.1090(3) 0.0469(15) Uani 1 1 d . . .
F2 F 0.0515(4) 0.4779(6) 0.1603(3) 0.0469(15) Uani 1 1 d . . .
F3 F 0.0483(4) 0.6536(6) 0.2276(3) 0.0481(16) Uani 1 1 d . . .
F4 F -0.0653(4) 0.5331(7) 0.1682(4) 0.0546(17) Uani 1 1 d . . .
B1 B 0.0054(7) 0.5821(11) 0.1668(6) 0.036(3) Uani 1 1 d . . .
N1 N 0.4483(5) 0.3391(8) 0.5678(4) 0.0311(18) Uani 1 1 d . . .
C1 C 0.4792(6) 0.2506(10) 0.5364(5) 0.032(2) Uani 1 1 d . . .
C2 C 0.5561(6) 0.2691(10) 0.5402(5) 0.035(2) Uani 1 1 d . . .
H2A H 0.5774 0.2085 0.5174 0.042 Uiso 1 1 calc R . .
C3 C 0.6018(6) 0.3765(11) 0.5774(5) 0.042(3) Uani 1 1 d . . .
H3A H 0.6557 0.3882 0.5819 0.051 Uiso 1 1 calc R . .
C4 C 0.5693(6) 0.4675(11) 0.6084(5) 0.040(2) Uani 1 1 d . . .
H4A H 0.5998 0.5434 0.6327 0.048 Uiso 1 1 calc R . .
C5 C 0.4925(6) 0.4465(10) 0.6035(5) 0.035(2) Uani 1 1 d . . .
C6 C 0.4271(6) 0.1316(10) 0.5013(5) 0.033(2) Uani 1 1 d . . .
H6A H 0.4425 0.0550 0.5343 0.040 Uiso 1 1 calc R . .
H6B H 0.4370 0.1053 0.4603 0.040 Uiso 1 1 calc R . .
C7 C 0.2691(6) 0.0072(11) 0.4532(5) 0.037(2) Uani 1 1 d . . .
C8 C 0.2081(6) -0.0197(11) 0.3882(5) 0.041(3) Uani 1 1 d . . .
H8A H 0.1913 0.0463 0.3524 0.049 Uiso 1 1 calc R . .
C9 C 0.1708(7) -0.1482(12) 0.3760(6) 0.049(3) Uani 1 1 d . . .
H9A H 0.1302 -0.1687 0.3308 0.059 Uiso 1 1 calc R . .
C10 C 0.1916(7) -0.2424(12) 0.4270(7) 0.050(3) Uani 1 1 d . . .
H10A H 0.1652 -0.3273 0.4178 0.059 Uiso 1 1 calc R . .
C11 C 0.2515(7) -0.2137(11) 0.4926(6) 0.050(3) Uani 1 1 d . . .
H11A H 0.2672 -0.2792 0.5286 0.060 Uiso 1 1 calc R . .
C12 C 0.2887(6) -0.0877(11) 0.5055(5) 0.040(2) Uani 1 1 d . . .
H12A H 0.3283 -0.0670 0.5511 0.048 Uiso 1 1 calc R . .
C13 C 0.2856(6) 0.2539(9) 0.3909(5) 0.030(2) Uani 1 1 d . . .
C14 C 0.3087(6) 0.2095(11) 0.3387(5) 0.038(2) Uani 1 1 d . . .
H14A H 0.3465 0.1379 0.3484 0.046 Uiso 1 1 calc R . .
C15 C 0.2771(6) 0.2688(10) 0.2734(5) 0.040(3) Uani 1 1 d . . .
H15A H 0.2926 0.2377 0.2382 0.048 Uiso 1 1 calc R . .
C16 C 0.2231(6) 0.3732(11) 0.2597(5) 0.043(3) Uani 1 1 d . . .
H16A H 0.2011 0.4133 0.2147 0.052 Uiso 1 1 calc R . .
C17 C 0.1999(7) 0.4211(12) 0.3103(5) 0.047(3) Uani 1 1 d . . .
H17A H 0.1624 0.4932 0.3003 0.056 Uiso 1 1 calc R . .
C18 C 0.2333(6) 0.3603(11) 0.3770(5) 0.039(2) Uani 1 1 d . . .
H18A H 0.2194 0.3936 0.4127 0.047 Uiso 1 1 calc R . .
C19 C 0.4508(6) 0.5410(10) 0.6329(5) 0.037(2) Uani 1 1 d . . .
H19A H 0.4230 0.6121 0.5982 0.045 Uiso 1 1 calc R . .
H19B H 0.4915 0.5846 0.6754 0.045 Uiso 1 1 calc R . .
C20 C 0.4355(6) 0.3759(11) 0.7388(5) 0.038(2) Uani 1 1 d . . .
C21 C 0.4580(8) 0.2446(15) 0.7430(8) 0.064(2) Uani 1 1 d . . .
H21A H 0.4406 0.1967 0.7001 0.077 Uiso 1 1 calc R . .
C22 C 0.5022(8) 0.1762(15) 0.8016(7) 0.064(2) Uani 1 1 d . . .
H22A H 0.5138 0.0832 0.8016 0.077 Uiso 1 1 calc R . .
C23 C 0.5315(8) 0.2584(15) 0.8665(7) 0.064(2) Uani 1 1 d . . .
H23A H 0.5641 0.2191 0.9105 0.077 Uiso 1 1 calc R . .
C24 C 0.5103(7) 0.3940(15) 0.8618(6) 0.063(4) Uani 1 1 d . . .
H24A H 0.5297 0.4477 0.9029 0.076 Uiso 1 1 calc R . .
C25 C 0.4622(6) 0.4502(14) 0.7989(5) 0.051(3) Uani 1 1 d . . .
H25A H 0.4472 0.5420 0.7968 0.061 Uiso 1 1 calc R . .
C27 C 0.2403(7) 0.5396(15) 0.6671(7) 0.061(3) Uani 1 1 d . . .
H27A H 0.2220 0.4497 0.6557 0.073 Uiso 1 1 calc R . .
C28 C 0.1929(9) 0.6321(17) 0.6812(9) 0.080(5) Uani 1 1 d . . .
H28A H 0.1424 0.6065 0.6810 0.096 Uiso 1 1 calc R . .
C29 C 0.2201(10) 0.7632(18) 0.6955(8) 0.081(5) Uani 1 1 d . . .
H29A H 0.1869 0.8277 0.7041 0.097 Uiso 1 1 calc R . .
C30 C 0.2915(9) 0.8022(16) 0.6978(7) 0.071(4) Uani 1 1 d . . .
H30A H 0.3083 0.8930 0.7080 0.085 Uiso 1 1 calc R . .
C31 C 0.3404(9) 0.7112(13) 0.6853(7) 0.061(3) Uani 1 1 d . . .
H31A H 0.3914 0.7384 0.6872 0.073 Uiso 1 1 calc R . .
C32 C 0.3147(7) 0.5776(12) 0.6697(5) 0.043(3) Uani 1 1 d . . .
C33 C 0.2208(6) 0.2633(10) 0.5593(5) 0.056(3) Uani 1 1 d D . .
O1 O 0.1624(6) 0.3284(12) 0.5235(5) 0.096(4) Uani 1 1 d D A .
C34 C 0.2149(11) 0.150(2) 0.6038(9) 0.096(4) Uani 0.76 1 d PD A 1
H34A H 0.2644 0.0938 0.6194 0.116 Uiso 0.76 1 calc PR A 1
H34B H 0.2106 0.1862 0.6458 0.116 Uiso 0.76 1 calc PR A 1
C35 C 0.1417(12) 0.0657(16) 0.5626(12) 0.096(4) Uani 0.76 1 d PD A 1
H35A H 0.1393 -0.0102 0.5912 0.144 Uiso 0.76 1 calc PR A 1
H35B H 0.1454 0.0320 0.5204 0.144 Uiso 0.76 1 calc PR A 1
H35C H 0.0926 0.1204 0.5493 0.144 Uiso 0.76 1 calc PR A 1
C34' C 0.2072(17) 0.151(7) 0.601(4) 0.096(4) Uani 0.24 1 d PD A 2
H34C H 0.2458 0.1593 0.6504 0.116 Uiso 0.24 1 calc PR A 2
H34D H 0.2170 0.0637 0.5831 0.116 Uiso 0.24 1 calc PR A 2
C35' C 0.122(3) 0.156(6) 0.594(4) 0.096(4) Uani 0.24 1 d PD A 2
H35D H 0.1143 0.0864 0.6236 0.144 Uiso 0.24 1 calc PR A 2
H35E H 0.0839 0.1406 0.5452 0.144 Uiso 0.24 1 calc PR A 2
H35F H 0.1114 0.2444 0.6090 0.144 Uiso 0.24 1 calc PR A 2
C1S C 0.0144(6) 0.3816(12) 0.5540(4) 0.0863(19) Uani 0.50 1 d PD . .
H1SA H 0.0651 0.3726 0.5477 0.104 Uiso 0.32 1 calc PR B 1
H1SB H -0.0017 0.4774 0.5480 0.104 Uiso 0.32 1 calc PR B 1
H1SC H 0.0236 0.3128 0.5289 0.104 Uiso 0.18 1 d PR B 2
H1SD H 0.0524 0.4556 0.5590 0.104 Uiso 0.18 1 d PR B 2
Cl1 Cl 0.0308(4) 0.3285(9) 0.6376(3) 0.0863(19) Uani 0.50 1 d PD C .
Cl2 Cl -0.0618(7) 0.2851(14) 0.4917(4) 0.0863(19) Uani 0.32 1 d PD C 1
Cl2' Cl -0.0840(9) 0.443(2) 0.5105(7) 0.0863(19) Uani 0.18 1 d PD C 2

loop_
_atom_site_aniso_label
_atom_site_aniso_U_11
_atom_site_aniso_U_22
_atom_site_aniso_U_33
_atom_site_aniso_U_23
_atom_site_aniso_U_13
_atom_site_aniso_U_12
Pt1 0.03072(19) 0.0383(2) 0.02548(18) -0.00111(19) 0.01002(14) -0.0027(2)
P1 0.0307(13) 0.0351(15) 0.0256(12) -0.0009(10) 0.0086(10) -0.0015(11)
P2 0.0359(14) 0.0390(15) 0.0253(12) -0.0004(11) 0.0137(11) -0.0008(12)
F1 0.065(4) 0.041(4) 0.034(3) 0.007(3) 0.019(3) 0.007(3)
F2 0.047(4) 0.040(3) 0.046(4) -0.007(3) 0.012(3) 0.003(3)
F3 0.055(4) 0.047(4) 0.035(3) -0.012(3) 0.011(3) -0.004(3)
F4 0.041(4) 0.054(4) 0.069(4) 0.005(3) 0.023(3) -0.004(3)
B1 0.044(7) 0.025(6) 0.029(6) 0.004(5) 0.007(5) 0.005(5)
N1 0.033(4) 0.031(5) 0.026(4) 0.005(3) 0.009(3) 0.001(3)
C1 0.031(5) 0.037(5) 0.023(5) 0.000(4) 0.007(4) 0.005(4)
C2 0.038(6) 0.037(6) 0.030(5) -0.001(4) 0.014(4) -0.002(4)
C3 0.032(5) 0.054(7) 0.044(6) -0.006(5) 0.018(5) -0.006(5)
C4 0.040(6) 0.042(6) 0.036(6) -0.013(5) 0.013(5) -0.014(5)
C5 0.038(6) 0.034(6) 0.033(5) 0.001(4) 0.014(4) -0.011(4)
C6 0.030(5) 0.035(5) 0.027(5) 0.002(4) 0.005(4) 0.002(4)
C7 0.035(5) 0.044(6) 0.042(6) 0.000(5) 0.025(5) -0.006(5)
C8 0.032(5) 0.052(7) 0.032(5) 0.002(5) 0.008(5) -0.010(5)
C9 0.041(6) 0.059(8) 0.044(6) -0.012(6) 0.015(5) -0.012(6)
C10 0.047(7) 0.036(6) 0.074(9) -0.013(6) 0.033(6) -0.014(5)
C11 0.050(7) 0.036(6) 0.065(8) 0.000(6) 0.026(6) -0.001(5)
C12 0.037(6) 0.041(6) 0.029(5) -0.001(5) 0.000(4) -0.002(5)
C13 0.028(5) 0.030(5) 0.026(5) 0.005(4) 0.004(4) 0.002(4)
C14 0.041(5) 0.035(6) 0.034(5) 0.005(5) 0.012(4) 0.000(5)
C15 0.048(6) 0.045(7) 0.025(5) -0.001(4) 0.014(5) -0.007(5)
C16 0.037(6) 0.051(7) 0.034(6) 0.005(5) 0.008(5) -0.001(5)
C17 0.047(6) 0.044(7) 0.035(6) 0.008(5) 0.004(5) 0.009(5)
C18 0.026(5) 0.054(7) 0.035(6) -0.001(5) 0.011(4) 0.002(5)
C19 0.049(6) 0.036(6) 0.030(5) -0.005(4) 0.020(5) -0.010(5)
C20 0.029(5) 0.053(7) 0.033(5) -0.001(5) 0.015(4) -0.007(5)
C21 0.055(5) 0.077(6) 0.067(5) 0.011(4) 0.032(4) 0.012(4)
C22 0.055(5) 0.077(6) 0.067(5) 0.011(4) 0.032(4) 0.012(4)
C23 0.055(5) 0.077(6) 0.067(5) 0.011(4) 0.032(4) 0.012(4)
C24 0.053(8) 0.093(11) 0.036(6) -0.024(7) 0.011(6) -0.009(7)
C25 0.035(6) 0.073(9) 0.036(6) 0.007(6) 0.008(5) 0.002(6)
C27 0.043(7) 0.078(9) 0.063(8) -0.007(7) 0.024(6) 0.001(7)
C28 0.061(9) 0.083(11) 0.103(13) -0.015(10) 0.041(9) -0.001(8)
C29 0.082(11) 0.093(13) 0.082(11) 0.007(9) 0.048(9) 0.035(10)
C30 0.095(11) 0.061(8) 0.078(9) 0.010(8) 0.058(9) 0.012(9)
C31 0.078(9) 0.054(8) 0.063(8) 0.000(7) 0.041(7) -0.008(7)
C32 0.044(6) 0.055(7) 0.026(5) 0.004(5) 0.013(5) 0.014(5)
C33 0.046(7) 0.082(10) 0.029(6) -0.012(6) 0.007(5) -0.009(7)
O1 0.064(6) 0.163(12) 0.052(6) -0.019(7) 0.014(5) -0.006(7)
C34 0.079(9) 0.087(10) 0.140(13) -0.017(9) 0.062(9) -0.032(7)
C35 0.079(9) 0.087(10) 0.140(13) -0.017(9) 0.062(9) -0.032(7)
C34' 0.079(9) 0.087(10) 0.140(13) -0.017(9) 0.062(9) -0.032(7)
C35' 0.079(9) 0.087(10) 0.140(13) -0.017(9) 0.062(9) -0.032(7)
C1S 0.070(4) 0.099(5) 0.088(4) 0.014(4) 0.032(3) -0.016(4)
Cl1 0.070(4) 0.099(5) 0.088(4) 0.014(4) 0.032(3) -0.016(4)
Cl2 0.070(4) 0.099(5) 0.088(4) 0.014(4) 0.032(3) -0.016(4)
Cl2' 0.070(4) 0.099(5) 0.088(4) 0.014(4) 0.032(3) -0.016(4)

loop_
_atom_type_symbol
_atom_type_description
_atom_type_scat_dispersion_real
_atom_type_scat_dispersion_imag
_atom_type_scat_source
C C 0.0033 0.0016 'International Tables Vol C Tables 4.2.6.8 and 6.1.1.4'
H H 0.0000 0.0000 'International Tables Vol C Tables 4.2.6.8 and 6.1.1.4'
B B 0.0013 0.0007 'International Tables Vol C Tables 4.2.6.8 and 6.1.1.4'
N N 0.0061 0.0033 'International Tables Vol C Tables 4.2.6.8 and 6.1.1.4'
O O 0.0106 0.0060 'International Tables Vol C Tables 4.2.6.8 and 6.1.1.4'
F F 0.0171 0.0103 'International Tables Vol C Tables 4.2.6.8 and 6.1.1.4'
P P 0.1023 0.0942 'International Tables Vol C Tables 4.2.6.8 and 6.1.1.4'
Cl Cl 0.1484 0.1585 'International Tables Vol C Tables 4.2.6.8 and 6.1.1.4'
Pt Pt -1.7033 8.3905 'International Tables Vol C Tables 4.2.6.8 and 6.1.1.4'

loop_
_geom_angle_atom_site_label_1
_geom_angle_atom_site_label_2
_geom_angle_atom_site_label_3
_geom_angle
C33 Pt1 N1 178.0(4)
C33 Pt1 P1 96.4(3)
N1 Pt1 P1 82.2(2)
C33 Pt1 P2 99.9(3)
N1 Pt1 P2 81.4(2)
P1 Pt1 P2 163.61(9)
C13 P1 C7 105.3(5)
C13 P1 C6 107.4(5)
C7 P1 C6 105.8(5)
C13 P1 Pt1 113.5(3)
C7 P1 Pt1 125.0(3)
C6 P1 Pt1 98.1(3)
C32 P2 C20 105.7(5)
C32 P2 C19 106.8(5)
C20 P2 C19 105.1(5)
C32 P2 Pt1 124.2(4)
C20 P2 Pt1 114.3(4)
C19 P2 Pt1 98.7(3)
F2 B1 F3 110.6(9)
F2 B1 F4 110.2(9)
F3 B1 F4 109.1(9)
F2 B1 F1 108.6(9)
F3 B1 F1 109.9(9)
F4 B1 F1 108.5(8)
C5 N1 C1 120.8(8)
C5 N1 Pt1 120.2(6)
C1 N1 Pt1 119.0(6)
N1 C1 C2 120.2(9)
N1 C1 C6 116.6(8)
C2 C1 C6 123.2(9)
C1 C2 C3 119.3(9)
C1 C2 H2A 120.3
C3 C2 H2A 120.3
C2 C3 C4 120.1(9)
C2 C3 H3A 120.0
C4 C3 H3A 120.0
C5 C4 C3 119.2(9)
C5 C4 H4A 120.4
C3 C4 H4A 120.4
N1 C5 C4 120.4(9)
N1 C5 C19 116.1(8)
C4 C5 C19 123.4(9)
C1 C6 P1 111.8(7)
C1 C6 H6A 109.3
P1 C6 H6A 109.3
C1 C6 H6B 109.3
P1 C6 H6B 109.3
H6A C6 H6B 107.9
C8 C7 C12 119.3(10)
C8 C7 P1 121.4(8)
C12 C7 P1 119.1(8)
C7 C8 C9 118.6(10)
C7 C8 H8A 120.7
C9 C8 H8A 120.7
C10 C9 C8 121.9(10)
C10 C9 H9A 119.1
C8 C9 H9A 119.1
C9 C10 C11 119.3(11)
C9 C10 H10A 120.4
C11 C10 H10A 120.4
C10 C11 C12 119.6(11)
C10 C11 H11A 120.2
C12 C11 H11A 120.2
C7 C12 C11 121.2(10)
C7 C12 H12A 119.4
C11 C12 H12A 119.4
C18 C13 C14 119.0(9)
C18 C13 P1 120.2(8)
C14 C13 P1 120.7(7)
C15 C14 C13 120.7(10)
C15 C14 H14A 119.6
C13 C14 H14A 119.6
C16 C15 C14 119.5(10)
C16 C15 H15A 120.2
C14 C15 H15A 120.2
C15 C16 C17 121.4(10)
C15 C16 H16A 119.3
C17 C16 H16A 119.3
C16 C17 C18 118.4(10)
C16 C17 H17A 120.8
C18 C17 H17A 120.8
C13 C18 C17 120.9(10)
C13 C18 H18A 119.5
C17 C18 H18A 119.5
C5 C19 P2 110.7(7)
C5 C19 H19A 109.5
P2 C19 H19A 109.5
C5 C19 H19B 109.5
P2 C19 H19B 109.5
H19A C19 H19B 108.1
C21 C20 C25 118.7(11)
C21 C20 P2 120.1(9)
C25 C20 P2 121.1(9)
C22 C21 C20 126.4(14)
C22 C21 H21A 116.8
C20 C21 H21A 116.8
C21 C22 C23 114.3(14)
C21 C22 H22A 122.8
C23 C22 H22A 122.9
C24 C23 C22 119.1(13)
C24 C23 H23A 120.5
C22 C23 H23A 120.5
C25 C24 C23 120.7(12)
C25 C24 H24A 119.6
C23 C24 H24A 119.6
C24 C25 C20 120.7(12)
C24 C25 H25A 119.6
C20 C25 H25A 119.6
C28 C27 C32 119.9(14)
C28 C27 H27A 120.0
C32 C27 H27A 120.0
C27 C28 C29 118.7(14)
C27 C28 H28A 120.7
C29 C28 H28A 120.7
C30 C29 C28 122.4(15)
C30 C29 H29A 118.8
C28 C29 H29A 118.8
C29 C30 C31 120.0(15)
C29 C30 H30A 120.0
C31 C30 H30A 120.0
C30 C31 C32 119.5(13)
C30 C31 H31A 120.2
C32 C31 H31A 120.2
C27 C32 C31 119.6(11)
C27 C32 P2 118.5(10)
C31 C32 P2 121.9(9)
O1 C33 C34' 116.8(14)
O1 C33 C34 121.6(13)
O1 C33 Pt1 121.3(8)
C34' C33 Pt1 121.9(12)
C34 C33 Pt1 117.1(10)
C35 C34 C33 109.78(11)
C35 C34 H34A 109.7
C33 C34 H34A 109.7
C35 C34 H34B 109.7
C33 C34 H34B 109.7
H34A C34 H34B 108.2
C34 C35 H35A 109.5
C34 C35 H35B 109.5
H35A C35 H35B 109.5
C34 C35 H35C 109.5
H35A C35 H35C 109.5
H35B C35 H35C 109.5
C33 C34' C35' 109.77(11)
C33 C34' H34C 109.7
C35' C34' H34C 109.7
C33 C34' H34D 109.7
C35' C34' H34D 109.7
H34C C34' H34D 108.2
C34' C35' H35D 109.5
C34' C35' H35E 109.5
H35D C35' H35E 109.5
C34' C35' H35F 109.5
H35D C35' H35F 109.5
H35E C35' H35F 109.5
Cl2' C1S Cl1 109.86(9)
Cl2' C1S Cl2 59.0(10)
Cl1 C1S Cl2 109.81(9)
Cl2' C1S H1SA 140.3
Cl1 C1S H1SA 109.7
Cl2 C1S H1SA 109.7
Cl2' C1S H1SB 53.8
Cl1 C1S H1SB 109.7
Cl2 C1S H1SB 109.7
H1SA C1S H1SB 108.2
Cl2' C1S H1SC 110.8
Cl1 C1S H1SC 111.0
Cl2 C1S H1SC 55.7
H1SA C1S H1SC 56.7
H1SB C1S H1SC 139.3
Cl2' C1S H1SD 108.1
Cl1 C1S H1SD 107.8
Cl2 C1S H1SD 142.4
H1SA C1S H1SD 55.3
H1SB C1S H1SD 56.6
H1SC C1S H1SD 109.2

loop_
_geom_bond_atom_site_label_1
_geom_bond_atom_site_label_2
_geom_bond_distance
Pt1 C33 2.002(10)
Pt1 N1 2.131(8)
Pt1 P1 2.279(2)
Pt1 P2 2.284(3)
P1 C13 1.792(9)
P1 C7 1.807(10)
P1 C6 1.818(10)
P2 C32 1.803(11)
P2 C20 1.806(11)
P2 C19 1.824(10)
F1 B1 1.394(12)
F2 B1 1.375(13)
F3 B1 1.384(12)
F4 B1 1.387(14)
N1 C5 1.359(12)
N1 C1 1.359(12)
C1 C2 1.378(13)
C1 C6 1.503(13)
C2 C3 1.378(14)
C2 H2A 0.9500
C3 C4 1.387(14)
C3 H3A 0.9500
C4 C5 1.371(13)
C4 H4A 0.9500
C5 C19 1.497(14)
C6 H6A 0.9900
C6 H6B 0.9900
C7 C8 1.377(14)
C7 C12 1.382(14)
C8 C9 1.419(15)
C8 H8A 0.9500
C9 C10 1.356(16)
C9 H9A 0.9500
C10 C11 1.382(16)
C10 H10A 0.9500
C11 C12 1.397(15)
C11 H11A 0.9500
C12 H12A 0.9500
C13 C18 1.370(14)
C13 C14 1.405(13)
C14 C15 1.381(13)
C14 H14A 0.9500
C15 C16 1.375(15)
C15 H15A 0.9500
C16 C17 1.386(15)
C16 H16A 0.9500
C17 C18 1.412(14)
C17 H17A 0.9500
C18 H18A 0.9500
C19 H19A 0.9900
C19 H19B 0.9900
C20 C21 1.362(17)
C20 C25 1.368(15)
C21 C22 1.341(17)
C21 H21A 0.9500
C22 C23 1.488(19)
C22 H22A 0.9500
C23 C24 1.396(19)
C23 H23A 0.9500
C24 C25 1.364(16)
C24 H24A 0.9500
C25 H25A 0.9500
C27 C28 1.377(18)
C27 C32 1.382(16)
C27 H27A 0.9500
C28 C29 1.38(2)
C28 H28A 0.9500
C29 C30 1.34(2)
C29 H29A 0.9500
C30 C31 1.371(18)
C30 H30A 0.9500
C31 C32 1.403(17)
C31 H31A 0.9500
C33 O1 1.200(15)
C33 C34' 1.5000(11)
C33 C34 1.5001(11)
C34 C35 1.5000(11)
C34 H34A 0.9900
C34 H34B 0.9900
C35 H35A 0.9800
C35 H35B 0.9800
C35 H35C 0.9800
C34' C35' 1.5000(11)
C34' H34C 0.9900
C34' H34D 0.9900
C35' H35D 0.9800
C35' H35E 0.9800
C35' H35F 0.9800
C1S Cl2' 1.7417(11)
C1S Cl1 1.7419(11)
C1S Cl2 1.7420(11)
C1S H1SA 0.9900
C1S H1SB 0.9900
C1S H1SC 0.9232
C1S H1SD 0.9840
Cl2 H1SC 1.4400

loop_
_geom_torsion_atom_site_label_1
_geom_torsion_atom_site_label_2
_geom_torsion_atom_site_label_3
_geom_torsion_atom_site_label_4
_geom_torsion
C33 Pt1 P1 C13 94.7(4)
N1 Pt1 P1 C13 -86.7(4)
P2 Pt1 P1 C13 -84.5(5)
C33 Pt1 P1 C7 -36.4(5)
N1 Pt1 P1 C7 142.2(5)
P2 Pt1 P1 C7 144.4(5)
C33 Pt1 P1 C6 -152.2(4)
N1 Pt1 P1 C6 26.3(4)
P2 Pt1 P1 C6 28.6(5)
C33 Pt1 P2 C32 -38.4(5)
N1 Pt1 P2 C32 143.0(5)
P1 Pt1 P2 C32 140.7(5)
C33 Pt1 P2 C20 93.4(4)
N1 Pt1 P2 C20 -85.2(4)
P1 Pt1 P2 C20 -87.4(5)
C33 Pt1 P2 C19 -155.7(4)
N1 Pt1 P2 C19 25.7(4)
P1 Pt1 P2 C19 23.5(5)
P1 Pt1 N1 C5 163.4(7)
P2 Pt1 N1 C5 -15.9(6)
P1 Pt1 N1 C1 -18.8(6)
P2 Pt1 N1 C1 161.9(7)
C5 N1 C1 C2 -0.2(13)
Pt1 N1 C1 C2 -178.0(7)
C5 N1 C1 C6 177.0(8)
Pt1 N1 C1 C6 -0.8(11)
N1 C1 C2 C3 1.3(14)
C6 C1 C2 C3 -175.7(9)
C1 C2 C3 C4 -2.4(15)
C2 C3 C4 C5 2.3(16)
C1 N1 C5 C4 0.1(14)
Pt1 N1 C5 C4 177.8(7)
C1 N1 C5 C19 176.9(8)
Pt1 N1 C5 C19 -5.3(11)
C3 C4 C5 N1 -1.1(15)
C3 C4 C5 C19 -177.8(10)
N1 C1 C6 P1 26.9(10)
C2 C1 C6 P1 -156.1(8)
C13 P1 C6 C1 82.1(7)
C7 P1 C6 C1 -165.8(7)
Pt1 P1 C6 C1 -35.8(7)
C13 P1 C7 C8 -9.4(10)
C6 P1 C7 C8 -123.0(9)
Pt1 P1 C7 C8 124.8(8)
C13 P1 C7 C12 174.3(8)
C6 P1 C7 C12 60.7(9)
Pt1 P1 C7 C12 -51.5(10)
C12 C7 C8 C9 -3.9(15)
P1 C7 C8 C9 179.8(8)
C7 C8 C9 C10 2.5(17)
C8 C9 C10 C11 -0.9(17)
C9 C10 C11 C12 0.9(17)
C8 C7 C12 C11 4.1(16)
P1 C7 C12 C11 -179.6(8)
C10 C11 C12 C7 -2.5(17)
C7 P1 C13 C18 108.3(8)
C6 P1 C13 C18 -139.2(8)
Pt1 P1 C13 C18 -31.9(9)
C7 P1 C13 C14 -68.6(9)
C6 P1 C13 C14 43.9(9)
Pt1 P1 C13 C14 151.2(7)
C18 C13 C14 C15 -2.3(15)
P1 C13 C14 C15 174.7(8)
C13 C14 C15 C16 0.6(15)
C14 C15 C16 C17 0.5(16)
C15 C16 C17 C18 0.2(17)
C14 C13 C18 C17 2.9(15)
P1 C13 C18 C17 -174.1(8)
C16 C17 C18 C13 -1.9(16)
N1 C5 C19 P2 30.3(11)
C4 C5 C19 P2 -152.9(9)
C32 P2 C19 C5 -166.9(7)
C20 P2 C19 C5 81.1(8)
Pt1 P2 C19 C5 -37.1(7)
C32 P2 C20 C21 148.9(10)
C19 P2 C20 C21 -98.3(10)
Pt1 P2 C20 C21 8.7(10)
C32 P2 C20 C25 -35.0(10)
C19 P2 C20 C25 77.7(9)
Pt1 P2 C20 C25 -175.2(8)
C25 C20 C21 C22 2.9(19)
P2 C20 C21 C22 179.1(11)
C20 C21 C22 C23 -3.3(19)
C21 C22 C23 C24 1.1(18)
C22 C23 C24 C25 1.3(19)
C23 C24 C25 C20 -1.8(19)
C21 C20 C25 C24 -0.1(17)
P2 C20 C25 C24 -176.2(9)
C28 C27 C32 C31 -1.3(19)
C28 C27 C32 P2 177.4(11)
C30 C31 C32 C27 0.0(18)
C30 C31 C32 P2 -178.6(10)
C20 P2 C32 C27 -87.0(9)
C19 P2 C32 C27 161.4(9)
Pt1 P2 C32 C27 48.1(10)
C20 P2 C32 C31 91.6(10)
C19 P2 C32 C31 -19.9(10)
Pt1 P2 C32 C31 -133.3(8)
P1 Pt1 C33 O1 -89.5(10)
P2 Pt1 C33 O1 90.3(10)
P1 Pt1 C33 C34 91.5(13)
P2 Pt1 C33 C34 -88.7(13)
Pt1 C33 C34 C35 -136.5(17)
